data_4312607
loop_
_publ_author_name
'Patrick J. Desrochers'
'Stacey LeLievre'
'Rosemary J. Johnson'
'Brian T. Lamb'
'Andrea L. Phelps'
'A. W. Cordes'
'Weiwei Gu'
'Stephen P. Cramer'

_publ_section_title
;
 A Stable Monomeric Nickel Borohydride
;
_journal_name_full 'Inorganic Chemistry'
_journal_page_first 7945
_journal_page_last 7950
_journal_paper_doi 10.1021/ic034687a
_journal_volume 42
_journal_year 2003
_chemical_formula_moiety Tp*NiCl
_chemical_formula_sum 'C15 H22 B Cl N6 Ni'
_chemical_formula_weight 391.36
_chemical_name_systematic
; 
 ? 
;
_space_group_IT_number 26
_symmetry_cell_setting orthorhombic
_symmetry_space_group_name_Hall 'P -2a 2a'
_symmetry_space_group_name_H-M 'P 21 m a'
_atom_sites_solution_hydrogens geom
_atom_sites_solution_primary direct
_atom_sites_solution_secondary difmap
_audit_creation_method SHELXL-97
_cell_angle_alpha 90.00
_cell_angle_beta 90.00
_cell_angle_gamma 90.00
_cell_formula_units_Z 4
_cell_length_a 17.4467(4)
_cell_length_b 13.1553(2)
_cell_length_c 8.0191(7)
_cell_measurement_reflns_used 12975
_cell_measurement_temperature 293(2)
_cell_measurement_theta_max 26
_cell_measurement_theta_min 2
_cell_volume 1840.52(17)
_computing_cell_refinement 'CrystalClear (Rigaku Corp, 1999)'
_computing_data_collection 'CrystalClear (Rigaku Corp, 1999)'
_computing_data_reduction 'Texsan (Molecular Structure Corp, 1998)'
_computing_molecular_graphics 'Ortep3,v1.05, L.J.Farrugia,UnivGlasgow'
_computing_publication_material 'SHELXL-97 (Sheldrick, 1997)'
_computing_structure_refinement 'SHELXL-97 (Sheldrick, 1997)'
_computing_structure_solution 'SHELXS-97 (Sheldrick, 1990)'
_diffrn_ambient_temperature 293(2)
_diffrn_measured_fraction_theta_full 0.880
_diffrn_measured_fraction_theta_max 0.880
_diffrn_measurement_device_type 'Mercury CCD - AFC8S'
_diffrn_measurement_method \w
_diffrn_radiation_monochromator graphite
_diffrn_radiation_source 'fine-focus sealed tube'
_diffrn_radiation_type MoK\a
_diffrn_radiation_wavelength 0.7107
_diffrn_reflns_av_R_equivalents 0.027
_diffrn_reflns_av_sigmaI/netI 0.046
_diffrn_reflns_limit_h_max 23
_diffrn_reflns_limit_h_min -23
_diffrn_reflns_limit_k_max 17
_diffrn_reflns_limit_k_min -17
_diffrn_reflns_limit_l_max 10
_diffrn_reflns_limit_l_min -10
_diffrn_reflns_number 2548
_diffrn_reflns_theta_full 30.03
_diffrn_reflns_theta_max 30.03
_diffrn_reflns_theta_min 3.45
_exptl_absorpt_coefficient_mu 1.208
_exptl_absorpt_correction_T_max 1.00
_exptl_absorpt_correction_T_min 0.85
_exptl_absorpt_correction_type 'empirical, R.A.Jacobson, MS Corp, 1998'
_exptl_crystal_colour red
_exptl_crystal_density_diffrn 1.412
_exptl_crystal_density_method 'not measured'
_exptl_crystal_description block
_exptl_crystal_F_000 816
_exptl_crystal_size_max 0.34
_exptl_crystal_size_mid 0.20
_exptl_crystal_size_min 0.16
_refine_diff_density_max 0.596
_refine_diff_density_min -0.525
_refine_diff_density_rms 0.056
_refine_ls_abs_structure_details 'Flack H D (1983), Acta Cryst. A39, 876-881'
_refine_ls_abs_structure_Flack 0.06(2)
_refine_ls_extinction_method none
_refine_ls_goodness_of_fit_ref 1.079
_refine_ls_hydrogen_treatment mixed
_refine_ls_matrix_type full
_refine_ls_number_parameters 261
_refine_ls_number_reflns 2547
_refine_ls_number_restraints 1
_refine_ls_restrained_S_all 1.079
_refine_ls_R_factor_all 0.0475
_refine_ls_R_factor_gt 0.0360
_refine_ls_shift/su_max 0.045
_refine_ls_shift/su_mean 0.001
_refine_ls_structure_factor_coef Fsqd
_refine_ls_weighting_details 'w=1/[\s^2^(Fo^2^)+(0.0445P)^2^] where P=(Fo^2^+2Fc^2^)/3'
_refine_ls_weighting_scheme calc
_refine_ls_wR_factor_gt 0.0893
_refine_ls_wR_factor_ref 0.0943
_reflns_number_gt 2093
_reflns_number_total 2547
_reflns_threshold_expression >2sigma(I)
_cod_data_source_file ic034687asi20030617_043843_2.cif
_cod_data_source_block Tp*NiCl
_cod_depositor_comments
;
The following automatic conversions were performed:

'_refine_ls_weighting_scheme' value 'calc
w=1/[\s^2^(Fo^2^)+(0.0445P)^2^] where P=(Fo^2^+2Fc^2^)/3' was changed
to 'calc'. New tag '_refine_ls_weighting_details' was created. The
value of the new tag was set to 'w=1/[\s^2^(Fo^2^)+(0.0445P)^2^]
where P=(Fo^2^+2Fc^2^)/3'.

Automatic conversion script
Id: cif_fix_values 3143 2015-03-26 13:38:13Z robertas 
;
_cod_database_code 4312607

loop_
_symmetry_equiv_pos_as_xyz
'x, y, z'
'x, -y, z'
'x+1/2, y, -z'
'x+1/2, -y, -z'

loop_
_atom_site_label
_atom_site_type_symbol
_atom_site_fract_x
_atom_site_fract_y
_atom_site_fract_z
_atom_site_U_iso_or_equiv
_atom_site_adp_type
_atom_site_occupancy
_atom_site_calc_flag
_atom_site_refinement_flags
_atom_site_disorder_assembly
_atom_site_disorder_group
Ni1 Ni 0.42003(3) 0.5000 0.83745(8) 0.0360(2) Uani 1 d S . .
Ni2 Ni 0.90207(3) 0.0000 0.66078(8) 0.03635(19) Uani 1 d S . .
Cl1 Cl 0.53913(10) 0.5000 0.7491(3) 0.0621(5) Uani 1 d S . .
Cl2 Cl 0.78156(11) 0.0000 0.6047(3) 0.0691(5) Uani 1 d S . .
N1 N 0.37637(19) 0.3931(2) 0.9796(4) 0.0376(6) Uani 1 d . . .
N2 N 0.29999(19) 0.4041(2) 1.0154(4) 0.0382(7) Uani 1 d . . .
N3 N 0.3324(3) 0.5000 0.6842(6) 0.0420(11) Uani 1 d S . .
N4 N 0.2615(3) 0.5000 0.7593(7) 0.0412(11) Uani 1 d S . .
N5 N 0.9403(3) 0.0000 0.8949(6) 0.0385(10) Uani 1 d S . .
N6 N 1.0181(3) 0.0000 0.9136(6) 0.0366(10) Uani 1 d S . .
N7 N 0.9764(2) 0.1074(2) 0.5934(4) 0.0414(7) Uani 1 d . . .
N8 N 1.04952(19) 0.0960(2) 0.6521(4) 0.0390(7) Uani 1 d . . .
B1 B 0.2577(4) 0.5000 0.9493(9) 0.0367(13) Uani 1 d S . .
B2 B 1.0695(4) 0.0000 0.7552(9) 0.0381(14) Uani 1 d S . .
C1 C 0.4002(3) 0.3047(3) 1.0434(5) 0.0416(8) Uani 1 d . . .
C12 C 0.9666(4) 0.0000 1.1655(8) 0.0501(15) Uani 1 d S . .
H12 H 0.9604 0.0000 1.2807 0.060 Uiso 1 calc SR . .
C13 C 1.0347(4) 0.0000 1.0787(8) 0.0432(13) Uani 1 d S . .
C11 C 0.9089(4) 0.0000 1.0448(7) 0.0375(11) Uani 1 d S . .
C8 C 0.2065(4) 0.5000 0.6413(10) 0.0542(18) Uani 1 d S . .
C3 C 0.2758(3) 0.3212(3) 1.0992(5) 0.0436(8) Uani 1 d . . .
C6 C 0.3208(5) 0.5000 0.5196(8) 0.0514(16) Uani 1 d S . .
C7 C 0.2424(5) 0.5000 0.4891(10) 0.063(2) Uani 1 d S . .
H7 H 0.2187 0.5000 0.3852 0.075 Uiso 1 calc SR . .
C2 C 0.3385(3) 0.2576(3) 1.1202(6) 0.0504(10) Uani 1 d . . .
H2 H 0.3390 0.1953 1.1751 0.061 Uiso 1 calc R . .
C20 C 1.1746(3) 0.1897(4) 0.6506(7) 0.0623(13) Uani 1 d . . .
H20A H 1.1807 0.1732 0.7664 0.093 Uiso 1 calc R . .
H20B H 1.1896 0.2590 0.6323 0.093 Uiso 1 calc R . .
H20C H 1.2061 0.1456 0.5844 0.093 Uiso 1 calc R . .
C16 C 0.9735(3) 0.1938(3) 0.5068(5) 0.0453(9) Uani 1 d . . .
C18 C 1.0926(3) 0.1765(3) 0.6017(6) 0.0476(9) Uani 1 d . . .
C10 C 0.1224(4) 0.5000 0.6869(12) 0.071(2) Uani 1 d S . .
H10A H 0.0927 0.4782 0.5927 0.106 Uiso 0.50 calc PR . .
H10B H 0.1071 0.5674 0.7183 0.106 Uiso 0.50 calc PR . .
H10C H 0.1140 0.4544 0.7786 0.106 Uiso 0.50 calc PR . .
C5 C 0.1948(3) 0.3058(4) 1.1525(7) 0.0588(12) Uani 1 d . . .
H5A H 0.1829 0.3518 1.2417 0.088 Uiso 1 calc R . .
H5B H 0.1881 0.2371 1.1902 0.088 Uiso 1 calc R . .
H5C H 0.1612 0.3185 1.0600 0.088 Uiso 1 calc R . .
C15 C 1.1146(5) 0.0000 1.1451(10) 0.068(2) Uani 1 d S . .
H15A H 1.1474 0.0370 1.0704 0.103 Uiso 0.50 calc PR . .
H15B H 1.1326 -0.0687 1.1546 0.103 Uiso 0.50 calc PR . .
H15C H 1.1153 0.0317 1.2529 0.103 Uiso 0.50 calc PR . .
C17 C 1.0456(3) 0.2382(3) 0.5079(6) 0.0529(11) Uani 1 d . . .
H17 H 1.0596 0.2983 0.4551 0.064 Uiso 1 calc R . .
C19 C 0.9010(4) 0.2272(3) 0.4235(6) 0.0617(12) Uani 1 d . . .
H19A H 0.8626 0.1757 0.4370 0.093 Uiso 1 calc R . .
H19B H 0.9105 0.2379 0.3069 0.093 Uiso 1 calc R . .
H19C H 0.8836 0.2894 0.4732 0.093 Uiso 1 calc R . .
C4 C 0.4815(3) 0.2714(3) 1.0283(7) 0.0560(11) Uani 1 d . . .
H4A H 0.5094 0.3196 0.9620 0.084 Uiso 1 calc R . .
H4B H 0.4834 0.2058 0.9759 0.084 Uiso 1 calc R . .
H4C H 0.5040 0.2673 1.1373 0.084 Uiso 1 calc R . .
C9 C 0.3851(6) 0.5000 0.3995(9) 0.067(2) Uani 1 d S . .
H9A H 0.3892 0.4342 0.3487 0.100 Uiso 0.50 calc PR . .
H9B H 0.4319 0.5156 0.4570 0.100 Uiso 0.50 calc PR . .
H9C H 0.3759 0.5502 0.3150 0.100 Uiso 0.50 calc PR . .
C14 C 0.8239(4) 0.0000 1.0738(10) 0.0646(19) Uani 1 d S . .
H14A H 0.8119 -0.0438 1.1660 0.097 Uiso 0.50 calc PR . .
H14B H 0.7982 -0.0240 0.9755 0.097 Uiso 0.50 calc PR . .
H14C H 0.8071 0.0678 1.0985 0.097 Uiso 0.50 calc PR . .
HB1 H 0.207(5) 0.5000 0.999(15) 0.09(3) Uiso 1 d S . .
HB2 H 1.129(4) 0.0000 0.809(7) 0.032(15) Uiso 1 d S . .

loop_
_atom_site_aniso_label
_atom_site_aniso_U_11
_atom_site_aniso_U_22
_atom_site_aniso_U_33
_atom_site_aniso_U_23
_atom_site_aniso_U_13
_atom_site_aniso_U_12
Ni1 0.0431(5) 0.0352(3) 0.0296(3) 0.000 0.0017(3) 0.000
Ni2 0.0404(5) 0.0360(3) 0.0326(4) 0.000 -0.0008(3) 0.000
Cl1 0.0484(9) 0.0694(10) 0.0684(13) 0.000 0.0164(9) 0.000
Cl2 0.0428(9) 0.0850(12) 0.0794(13) 0.000 -0.0121(9) 0.000
N1 0.0423(16) 0.0363(13) 0.0342(15) 0.0038(11) 0.0005(13) 0.0009(13)
N2 0.0408(16) 0.0365(13) 0.0373(16) 0.0014(12) 0.0018(13) 0.0006(12)
N3 0.053(3) 0.046(2) 0.027(2) 0.000 -0.007(2) 0.000
N4 0.038(3) 0.040(2) 0.045(3) 0.000 -0.009(2) 0.000
N5 0.041(2) 0.048(2) 0.027(2) 0.000 0.0018(19) 0.000
N6 0.035(2) 0.036(2) 0.039(3) 0.000 -0.003(2) 0.000
N7 0.0482(18) 0.0364(14) 0.0397(17) 0.0034(13) 0.0047(15) -0.0012(13)
N8 0.0410(16) 0.0354(13) 0.0407(17) 0.0024(12) 0.0056(14) -0.0021(12)
B1 0.026(3) 0.033(2) 0.051(4) 0.000 -0.004(3) 0.000
B2 0.046(4) 0.033(3) 0.036(4) 0.000 0.005(3) 0.000
C1 0.053(2) 0.0397(15) 0.0323(18) 0.0003(13) -0.0064(17) 0.0036(17)
C12 0.065(4) 0.047(3) 0.038(3) 0.000 0.001(3) 0.000
C13 0.049(3) 0.043(3) 0.037(3) 0.000 -0.008(3) 0.000
C11 0.042(3) 0.0327(19) 0.038(3) 0.000 0.010(3) 0.000
C8 0.055(4) 0.048(3) 0.059(5) 0.000 -0.026(3) 0.000
C3 0.054(2) 0.0374(17) 0.039(2) 0.0005(15) -0.0001(19) -0.0067(16)
C6 0.078(5) 0.040(3) 0.036(4) 0.000 -0.011(3) 0.000
C7 0.090(6) 0.053(3) 0.046(4) 0.000 -0.031(4) 0.000
C2 0.064(3) 0.0377(18) 0.049(2) 0.0108(16) 0.002(2) 0.0001(19)
C20 0.053(3) 0.053(2) 0.081(4) -0.001(2) 0.015(3) -0.013(2)
C16 0.063(2) 0.0351(15) 0.037(2) 0.0006(15) 0.0041(19) 0.0006(18)
C18 0.051(2) 0.0412(18) 0.051(2) -0.0056(18) 0.0154(19) -0.0045(17)
C10 0.051(4) 0.078(5) 0.083(6) 0.000 -0.028(4) 0.000
C5 0.059(3) 0.047(2) 0.071(3) 0.002(2) 0.012(2) -0.012(2)
C15 0.072(5) 0.076(5) 0.058(5) 0.000 -0.026(4) 0.000
C17 0.072(3) 0.0357(16) 0.051(2) 0.0078(17) 0.015(2) -0.0030(19)
C19 0.079(3) 0.053(2) 0.052(3) 0.014(2) -0.005(3) 0.012(3)
C4 0.061(3) 0.0466(19) 0.061(3) 0.006(2) -0.005(2) 0.013(2)
C9 0.107(7) 0.058(3) 0.036(3) 0.000 0.010(4) 0.000
C14 0.070(5) 0.073(4) 0.051(4) 0.000 0.019(4) 0.000

loop_
_atom_type_symbol
_atom_type_description
_atom_type_scat_dispersion_real
_atom_type_scat_dispersion_imag
_atom_type_scat_source
C C 0.0033 0.0016 'International Tables Vol C Tables 4.2.6.8 and 6.1.1.4'
H H 0.0000 0.0000 'International Tables Vol C Tables 4.2.6.8 and 6.1.1.4'
N N 0.0061 0.0033 'International Tables Vol C Tables 4.2.6.8 and 6.1.1.4'
B B 0.0013 0.0007 'International Tables Vol C Tables 4.2.6.8 and 6.1.1.4'
Ni Ni 0.3393 1.1124 'International Tables Vol C Tables 4.2.6.8 and 6.1.1.4'
Cl Cl 0.1484 0.1585 'International Tables Vol C Tables 4.2.6.8 and 6.1.1.4'

loop_
_geom_angle_atom_site_label_1
_geom_angle_atom_site_label_2
_geom_angle_atom_site_label_3
_geom_angle
_geom_angle_site_symmetry_1
_geom_angle_site_symmetry_3
_geom_angle_publ_flag
N3 Ni1 N1 93.51(14) . 2_565 ?
N3 Ni1 N1 93.51(14) . . ?
N1 Ni1 N1 91.47(18) 2_565 . ?
N3 Ni1 Cl1 122.39(16) . . ?
N1 Ni1 Cl1 123.66(10) 2_565 . ?
N1 Ni1 Cl1 123.66(10) . . ?
N7 Ni2 N7 90.30(19) . 2 ?
N7 Ni2 N5 92.16(14) . . ?
N7 Ni2 N5 92.16(14) 2 . ?
N7 Ni2 Cl2 125.44(11) . . ?
N7 Ni2 Cl2 125.44(11) 2 . ?
N5 Ni2 Cl2 121.63(15) . . ?
C1 N1 N2 108.3(3) . . ?
C1 N1 Ni1 136.4(3) . . ?
N2 N1 Ni1 115.0(2) . . ?
C3 N2 N1 108.8(3) . . ?
C3 N2 B1 132.7(4) . . ?
N1 N2 B1 118.4(3) . . ?
C6 N3 N4 107.3(5) . . ?
C6 N3 Ni1 137.5(5) . . ?
N4 N3 Ni1 115.2(3) . . ?
C8 N4 N3 109.4(6) . . ?
C8 N4 B1 132.1(6) . . ?
N3 N4 B1 118.5(5) . . ?
C11 N5 N6 108.2(5) . . ?
C11 N5 Ni2 135.9(4) . . ?
N6 N5 Ni2 115.8(3) . . ?
C13 N6 N5 108.6(5) . . ?
C13 N6 B2 132.5(5) . . ?
N5 N6 B2 118.9(5) . . ?
C16 N7 N8 107.9(3) . . ?
C16 N7 Ni2 136.2(3) . . ?
N8 N7 Ni2 115.9(2) . . ?
C18 N8 N7 109.2(3) . . ?
C18 N8 B2 132.0(4) . . ?
N7 N8 B2 118.8(4) . . ?
N4 B1 N2 108.6(3) . 2_565 ?
N4 B1 N2 108.6(3) . . ?
N2 B1 N2 108.5(4) 2_565 . ?
N8 B2 N8 109.3(5) 2 . ?
N8 B2 N6 107.8(4) 2 . ?
N8 B2 N6 107.8(4) . . ?
N1 C1 C2 108.6(4) . . ?
N1 C1 C4 121.4(4) . . ?
C2 C1 C4 130.0(4) . . ?
C13 C12 C11 105.8(5) . . ?
N6 C13 C12 108.0(5) . . ?
N6 C13 C15 123.3(6) . . ?
C12 C13 C15 128.7(6) . . ?
N5 C11 C12 109.3(5) . . ?
N5 C11 C14 123.5(6) . . ?
C12 C11 C14 127.2(6) . . ?
N4 C8 C7 107.4(7) . . ?
N4 C8 C10 121.4(7) . . ?
C7 C8 C10 131.2(7) . . ?
N2 C3 C2 107.6(4) . . ?
N2 C3 C5 123.3(4) . . ?
C2 C3 C5 129.1(4) . . ?
N3 C6 C7 108.8(7) . . ?
N3 C6 C9 122.0(7) . . ?
C7 C6 C9 129.2(7) . . ?
C8 C7 C6 107.0(6) . . ?
C1 C2 C3 106.7(3) . . ?
N7 C16 C17 108.8(4) . . ?
N7 C16 C19 121.0(4) . . ?
C17 C16 C19 130.2(4) . . ?
N8 C18 C17 107.0(4) . . ?
N8 C18 C20 122.9(4) . . ?
C17 C18 C20 130.1(4) . . ?
C18 C17 C16 107.2(3) . . ?

loop_
_geom_bond_atom_site_label_1
_geom_bond_atom_site_label_2
_geom_bond_distance
_geom_bond_site_symmetry_2
_geom_bond_publ_flag
Ni1 N3 1.962(5) . ?
Ni1 N1 1.964(3) 2_565 ?
Ni1 N1 1.964(3) . ?
Ni1 Cl1 2.1955(18) . ?
Ni2 N7 1.992(3) . ?
Ni2 N7 1.992(3) 2 ?
Ni2 N5 1.992(5) . ?
Ni2 Cl2 2.150(2) . ?
N1 C1 1.336(4) . ?
N1 N2 1.371(4) . ?
N2 C3 1.349(5) . ?
N2 B1 1.555(4) . ?
N3 C6 1.335(8) . ?
N3 N4 1.375(7) . ?
N4 C8 1.348(8) . ?
N4 B1 1.525(9) . ?
N5 C11 1.321(7) . ?
N5 N6 1.366(7) . ?
N6 C13 1.355(7) . ?
N6 B2 1.555(8) . ?
N7 C16 1.333(5) . ?
N7 N8 1.368(5) . ?
N8 C18 1.359(5) . ?
N8 B2 1.549(5) . ?
B1 N2 1.555(5) 2_565 ?
B2 N8 1.549(5) 2 ?
C1 C2 1.386(6) . ?
C1 C4 1.490(6) . ?
C12 C13 1.377(9) . ?
C12 C11 1.398(9) . ?
C13 C15 1.492(10) . ?
C11 C14 1.501(10) . ?
C8 C7 1.371(12) . ?
C8 C10 1.512(12) . ?
C3 C2 1.387(6) . ?
C3 C5 1.491(6) . ?
C6 C7 1.390(10) . ?
C6 C9 1.478(11) . ?
C20 C18 1.493(7) . ?
C16 C17 1.387(7) . ?
C16 C19 1.496(7) . ?
C18 C17 1.377(7) . ?
